data_4333928
loop_
_publ_author_name
'Pilar Amo-Ochoa'
'\'Oscar Castillo'
'Ross W. Harrington'
'F\'elix Zamora'
'Andrew Houlton'

_publ_contact_author
;
 Pilar Amo Ochoa. Departamento de Quimica Inorganica.
 Universidad Autonoma de Madrid, E-28049 Madrid, Spain
;
_publ_contact_author_email pilar.amo@uam.es
_publ_contact_author_fax '+34-91 497 4833'
_publ_contact_author_phone '+34-91 497 3200'
_publ_section_title
;
 Substituent and Noncovalent Interaction Effects in the Reactivity of
 Purine Derivatives with Tetracarboxylato-dirhodium(II) Units.
 Rationalization of a Rare Binding Mode via N3
;
_journal_name_full 'Inorganic Chemistry'
_journal_page_first 2174
_journal_page_last 2181
_journal_paper_doi 10.1021/ic302602c
_journal_volume 52
_journal_year 2013
_chemical_compound_source 'synthesis as described'
_chemical_formula_moiety 'C18 H24 N12 O8 Rh2, 4(C3 H7 N O)'
_chemical_formula_structural 'C18 H24 N12 O8 Rh2, 4(C3 H7 N O)'
_chemical_formula_sum 'C30 H52 N16 O12 Rh2'
_chemical_formula_weight 1034.70
_chemical_name_systematic
;
[tetrakis(mu-acetato)bis(2,6-diaminopurine-kN7)dirhodium(II)]
-dimethylformamide (1/4)
;
_space_group_IT_number 14
_symmetry_cell_setting monoclinic
_symmetry_Int_Tables_number 14
_symmetry_space_group_name_Hall '-P 2ybc'
_symmetry_space_group_name_H-M 'P 1 21/c 1'
_atom_sites_solution_hydrogens geom
_atom_sites_solution_primary direct
_atom_sites_solution_secondary difmap
_audit_creation_method SHELXL97
_cell_angle_alpha 90.00
_cell_angle_beta 97.415(2)
_cell_angle_gamma 90.00
_cell_formula_units_Z 2
_cell_length_a 8.1817(2)
_cell_length_b 31.4893(6)
_cell_length_c 8.2951(2)
_cell_measurement_reflns_used 15075
_cell_measurement_temperature 150(2)
_cell_measurement_theta_max 66.71
_cell_measurement_theta_min 2.81
_cell_volume 2119.24(8)
_computing_cell_refinement 'CrysAlis CCD (Oxford Diffraction, 2010)'
_computing_data_collection 'CrysAlis CCD (Oxford Diffraction, 2010)'
_computing_data_reduction 'CrysAlis RED (Oxford Diffraction, 2010)'
_computing_molecular_graphics 'Bruker SHELXTL'
_computing_publication_material 'Bruker SHELXTL and local programs'
_computing_structure_refinement 'Bruker SHELXTL'
_computing_structure_solution 'Bruker SHELXTL'
_diffrn_ambient_temperature 150(2)
_diffrn_measured_fraction_theta_full 0.945
_diffrn_measured_fraction_theta_max 0.945
_diffrn_measurement_device_type 'Oxford Diffraction Gemini A Ultra diffractometer'
_diffrn_measurement_method 'thick-slice \w scans'
_diffrn_radiation_monochromator graphite
_diffrn_radiation_source 'sealed tube'
_diffrn_radiation_type CuK\a
_diffrn_radiation_wavelength 1.54178
_diffrn_reflns_av_R_equivalents 0.0321
_diffrn_reflns_av_sigmaI/netI 0.0226
_diffrn_reflns_limit_h_max 9
_diffrn_reflns_limit_h_min -9
_diffrn_reflns_limit_k_max 37
_diffrn_reflns_limit_k_min -37
_diffrn_reflns_limit_l_max 8
_diffrn_reflns_limit_l_min -8
_diffrn_reflns_number 15075
_diffrn_reflns_theta_full 66.71
_diffrn_reflns_theta_max 66.71
_diffrn_reflns_theta_min 2.81
_diffrn_standards_decay_% 0
_diffrn_standards_interval_count 0
_diffrn_standards_interval_time 0
_diffrn_standards_number 0
_exptl_absorpt_coefficient_mu 6.960
_exptl_absorpt_correction_T_max 0.7223
_exptl_absorpt_correction_T_min 0.3366
_exptl_absorpt_correction_type multi-scan
_exptl_absorpt_process_details
; 
(SORTAV; Blessing, 1995)
;
_exptl_crystal_colour red
_exptl_crystal_density_diffrn 1.621
_exptl_crystal_description prism
_exptl_crystal_F_000 1060
_exptl_crystal_size_max 0.20
_exptl_crystal_size_mid 0.10
_exptl_crystal_size_min 0.05
_refine_diff_density_max 0.891
_refine_diff_density_min -0.442
_refine_diff_density_rms 0.068
_refine_ls_extinction_method none
_refine_ls_goodness_of_fit_ref 1.052
_refine_ls_hydrogen_treatment mixed
_refine_ls_matrix_type full
_refine_ls_number_parameters 280
_refine_ls_number_reflns 3538
_refine_ls_number_restraints 0
_refine_ls_restrained_S_all 1.052
_refine_ls_R_factor_all 0.0289
_refine_ls_R_factor_gt 0.0246
_refine_ls_shift/su_max 0.004
_refine_ls_shift/su_mean 0.000
_refine_ls_structure_factor_coef Fsqd
_refine_ls_weighting_details 'calc w=1/[\s^2^(Fo^2^)+(0.0408P)^2^+0.2547P] where P=(Fo^2^+2Fc^2^)/3'
_refine_ls_weighting_scheme calc
_refine_ls_wR_factor_gt 0.0606
_refine_ls_wR_factor_ref 0.0619
_reflns_number_gt 3143
_reflns_number_total 3538
_reflns_threshold_expression >2sigma(I)
_cod_data_source_file ic302602c_si_001_1.cif
_cod_data_source_block compound-1
_cod_original_sg_symbol_H-M 'P 21/c'
_cod_database_code 4333928

loop_
_symmetry_equiv_pos_as_xyz
'x, y, z'
'-x, y+1/2, -z+1/2'
'-x, -y, -z'
'x, -y-1/2, z-1/2'

loop_
_atom_site_label
_atom_site_type_symbol
_atom_site_fract_x
_atom_site_fract_y
_atom_site_fract_z
_atom_site_U_iso_or_equiv
_atom_site_adp_type
_atom_site_occupancy
_atom_site_symmetry_multiplicity
_atom_site_calc_flag
_atom_site_refinement_flags
Rh Rh 0.452548(19) 0.533606(5) 0.54587(2) 0.01510(8) Uani 1 1 d .
N1 N 0.3000(3) 0.70250(6) 0.4515(3) 0.0253(5) Uani 1 1 d .
C2 C 0.2280(3) 0.71867(8) 0.5763(3) 0.0267(6) Uani 1 1 d .
N2 N 0.1748(4) 0.75944(7) 0.5562(3) 0.0399(6) Uani 1 1 d .
H2A H 0.1251 0.7718 0.6317 0.048 Uiso 1 1 calc R
H2B H 0.1902 0.7735 0.4677 0.048 Uiso 1 1 calc R
N3 N 0.2007(3) 0.69900(6) 0.7142(3) 0.0253(5) Uani 1 1 d .
C4 C 0.2509(3) 0.65838(7) 0.7157(3) 0.0187(5) Uani 1 1 d .
C5 C 0.3268(3) 0.63755(7) 0.5980(3) 0.0191(5) Uani 1 1 d .
C6 C 0.3534(3) 0.66204(7) 0.4607(3) 0.0211(5) Uani 1 1 d .
N6 N 0.4313(3) 0.64723(7) 0.3416(3) 0.0291(5) Uani 1 1 d .
H6A H 0.4469 0.6638 0.2595 0.035 Uiso 1 1 calc R
H6B H 0.4674 0.6209 0.3449 0.035 Uiso 1 1 calc R
N7 N 0.3577(2) 0.59544(6) 0.6448(3) 0.0172(4) Uani 1 1 d .
C8 C 0.3025(3) 0.59243(7) 0.7856(3) 0.0200(5) Uani 1 1 d .
H8 H 0.3078 0.5670 0.8478 0.024 Uiso 1 1 calc R
N9 N 0.2368(3) 0.62916(6) 0.8343(3) 0.0220(5) Uani 1 1 d .
O1 O 0.5268(2) 0.55965(5) 0.3425(2) 0.0210(4) Uani 1 1 d .
O2 O 0.6149(2) 0.49732(5) 0.2567(2) 0.0211(4) Uani 1 1 d .
C10 C 0.5905(3) 0.53665(7) 0.2415(3) 0.0197(5) Uani 1 1 d .
C11 C 0.6446(3) 0.55835(8) 0.0965(3) 0.0261(6) Uani 1 1 d .
H11A H 0.6042 0.5424 -0.0021 0.039 Uiso 1 1 calc R
H11B H 0.7653 0.5596 0.1087 0.039 Uiso 1 1 calc R
H11C H 0.5998 0.5872 0.0881 0.039 Uiso 1 1 calc R
O3 O 0.6819(2) 0.54214(5) 0.6701(2) 0.0212(4) Uani 1 1 d .
O4 O 0.7715(2) 0.47947(5) 0.5836(2) 0.0241(4) Uani 1 1 d .
C12 C 0.7892(3) 0.51363(7) 0.6643(3) 0.0197(5) Uani 1 1 d .
C13 C 0.9558(3) 0.52085(9) 0.7614(4) 0.0311(6) Uani 1 1 d .
H13A H 0.9574 0.5487 0.8144 0.047 Uiso 1 1 calc R
H13B H 1.0411 0.5199 0.6887 0.047 Uiso 1 1 calc R
H13C H 0.9772 0.4986 0.8441 0.047 Uiso 1 1 calc R
O5 O 0.0803(3) 0.64239(8) 1.1011(3) 0.0470(6) Uani 1 1 d .
C14 C 0.0564(4) 0.61959(10) 1.2157(4) 0.0345(7) Uani 1 1 d .
H14A H 0.1098 0.5928 1.2253 0.041 Uiso 1 1 calc R
N15 N -0.0392(3) 0.62996(7) 1.3267(3) 0.0270(5) Uani 1 1 d .
C16 C -0.1200(4) 0.67099(10) 1.3249(4) 0.0407(7) Uani 1 1 d .
H16A H -0.1036 0.6862 1.2253 0.061 Uiso 1 1 calc R
H16B H -0.0728 0.6875 1.4197 0.061 Uiso 1 1 calc R
H16C H -0.2382 0.6669 1.3285 0.061 Uiso 1 1 calc R
C17 C -0.0613(4) 0.60140(10) 1.4597(4) 0.0373(7) Uani 1 1 d .
H17A H 0.0025 0.5754 1.4498 0.056 Uiso 1 1 calc R
H17B H -0.1783 0.5942 1.4556 0.056 Uiso 1 1 calc R
H17C H -0.0231 0.6153 1.5635 0.056 Uiso 1 1 calc R
O6 O 0.5393(3) 0.67189(7) 0.0395(3) 0.0436(5) Uani 1 1 d .
C18 C 0.5648(3) 0.69783(9) -0.0631(4) 0.0317(6) Uani 1 1 d .
H18 H 0.5091 0.7243 -0.0630 0.038 Uiso 1 1 calc R
N19 N 0.6650(3) 0.69197(7) -0.1758(3) 0.0286(5) Uani 1 1 d .
C20 C 0.7469(4) 0.65168(11) -0.1904(5) 0.0474(8) Uani 1 1 d .
H20A H 0.7331 0.6339 -0.0963 0.071 Uiso 1 1 calc R
H20B H 0.8646 0.6566 -0.1947 0.071 Uiso 1 1 calc R
H20C H 0.6985 0.6374 -0.2902 0.071 Uiso 1 1 calc R
C21 C 0.6894(5) 0.72425(11) -0.2946(5) 0.0516(9) Uani 1 1 d .
H21A H 0.6251 0.7496 -0.2749 0.077 Uiso 1 1 calc R
H21B H 0.6531 0.7134 -0.4040 0.077 Uiso 1 1 calc R
H21C H 0.8065 0.7317 -0.2852 0.077 Uiso 1 1 calc R
H9 H 0.210(6) 0.6306(14) 0.918(5) 0.062 Uiso 1 1 d .

loop_
_atom_site_aniso_label
_atom_site_aniso_U_11
_atom_site_aniso_U_22
_atom_site_aniso_U_33
_atom_site_aniso_U_23
_atom_site_aniso_U_13
_atom_site_aniso_U_12
Rh 0.01778(10) 0.01225(11) 0.01590(13) -0.00032(6) 0.00455(7) 0.00118(6)
N1 0.0339(11) 0.0156(10) 0.0288(13) 0.0007(9) 0.0133(10) 0.0011(9)
C2 0.0333(13) 0.0152(11) 0.0339(17) -0.0018(10) 0.0134(12) -0.0004(10)
N2 0.0657(17) 0.0165(10) 0.0439(17) 0.0042(10) 0.0318(13) 0.0090(11)
N3 0.0336(12) 0.0161(10) 0.0283(13) -0.0026(9) 0.0117(10) 0.0006(8)
C4 0.0206(11) 0.0160(11) 0.0199(14) -0.0040(9) 0.0048(10) -0.0029(9)
C5 0.0191(11) 0.0151(11) 0.0235(15) -0.0026(9) 0.0046(10) -0.0027(9)
C6 0.0245(12) 0.0172(11) 0.0230(15) -0.0010(9) 0.0078(10) -0.0010(9)
N6 0.0447(13) 0.0179(10) 0.0290(14) 0.0045(9) 0.0202(11) 0.0072(9)
N7 0.0180(9) 0.0154(9) 0.0185(11) -0.0001(8) 0.0035(8) 0.0010(8)
C8 0.0237(11) 0.0175(11) 0.0191(14) -0.0002(9) 0.0042(10) 0.0000(9)
N9 0.0300(11) 0.0202(10) 0.0175(13) -0.0033(8) 0.0090(9) 0.0001(8)
O1 0.0284(9) 0.0165(8) 0.0195(10) 0.0002(7) 0.0084(7) 0.0022(7)
O2 0.0267(8) 0.0162(8) 0.0216(10) -0.0001(7) 0.0082(7) 0.0009(7)
C10 0.0198(11) 0.0170(11) 0.0216(15) -0.0008(9) 0.0002(10) -0.0015(9)
C11 0.0343(14) 0.0234(12) 0.0220(15) 0.0035(10) 0.0095(11) 0.0022(10)
O3 0.0221(8) 0.0196(8) 0.0220(10) -0.0025(7) 0.0027(7) -0.0005(7)
O4 0.0209(8) 0.0228(9) 0.0278(11) -0.0032(7) 0.0004(7) 0.0044(7)
C12 0.0219(11) 0.0190(12) 0.0186(14) 0.0016(9) 0.0044(10) -0.0010(9)
C13 0.0262(13) 0.0332(14) 0.0324(18) -0.0017(12) -0.0017(12) -0.0009(11)
O5 0.0536(14) 0.0602(14) 0.0306(13) 0.0054(11) 0.0190(11) 0.0053(11)
C14 0.0314(14) 0.0395(16) 0.0336(19) -0.0050(13) 0.0087(13) 0.0005(12)
N15 0.0267(11) 0.0315(12) 0.0244(13) -0.0003(9) 0.0090(9) -0.0012(9)
C16 0.0395(16) 0.0351(16) 0.050(2) 0.0020(14) 0.0144(15) 0.0048(13)
C17 0.0357(15) 0.0412(16) 0.0365(18) 0.0079(14) 0.0097(13) -0.0074(13)
O6 0.0534(13) 0.0505(13) 0.0297(13) 0.0033(10) 0.0166(10) -0.0098(10)
C18 0.0341(14) 0.0324(15) 0.0280(17) -0.0078(12) 0.0021(12) -0.0025(11)
N19 0.0327(12) 0.0277(11) 0.0262(14) 0.0029(9) 0.0064(10) -0.0041(9)
C20 0.0492(19) 0.0478(19) 0.048(2) 0.0062(16) 0.0172(16) 0.0147(15)
C21 0.073(2) 0.0433(18) 0.040(2) 0.0105(15) 0.0122(18) -0.0125(17)

loop_
_atom_type_symbol
_atom_type_description
_atom_type_scat_dispersion_real
_atom_type_scat_dispersion_imag
_atom_type_scat_source
C C 0.0181 0.0091 'International Tables Vol C Tables 4.2.6.8 and 6.1.1.4'
H H 0.0000 0.0000 'International Tables Vol C Tables 4.2.6.8 and 6.1.1.4'
N N 0.0311 0.0180 'International Tables Vol C Tables 4.2.6.8 and 6.1.1.4'
O O 0.0492 0.0322 'International Tables Vol C Tables 4.2.6.8 and 6.1.1.4'
Rh Rh 0.0927 3.6045 'International Tables Vol C Tables 4.2.6.8 and 6.1.1.4'

loop_
_geom_angle_atom_site_label_1
_geom_angle_atom_site_label_2
_geom_angle_atom_site_label_3
_geom_angle
_geom_angle_site_symmetry_1
_geom_angle_site_symmetry_3
O1 Rh O3 90.70(7) . .
O1 Rh O2 175.15(6) . 3_666
O3 Rh O2 89.08(7) . 3_666
O1 Rh O4 89.36(7) . 3_666
O3 Rh O4 175.58(6) . 3_666
O2 Rh O4 90.49(7) 3_666 3_666
O1 Rh N7 96.06(7) . .
O3 Rh N7 92.24(7) . .
O2 Rh N7 88.79(7) 3_666 .
O4 Rh N7 92.14(7) 3_666 .
O1 Rh Rh 87.10(4) . 3_666
O3 Rh Rh 87.84(5) . 3_666
O2 Rh Rh 88.05(4) 3_666 3_666
O4 Rh Rh 87.75(5) 3_666 3_666
N7 Rh Rh 176.83(5) . 3_666
C6 N1 C2 118.9(2) . .
N3 C2 N1 127.8(2) . .
N3 C2 N2 117.0(2) . .
N1 C2 N2 115.2(2) . .
C2 N2 H2A 120.0 . .
C2 N2 H2B 120.0 . .
H2A N2 H2B 120.0 . .
C4 N3 C2 111.2(2) . .
N3 C4 N9 126.5(2) . .
N3 C4 C5 127.5(2) . .
N9 C4 C5 106.0(2) . .
C4 C5 N7 109.6(2) . .
C4 C5 C6 116.0(2) . .
N7 C5 C6 134.5(2) . .
N6 C6 N1 118.3(2) . .
N6 C6 C5 123.1(2) . .
N1 C6 C5 118.6(2) . .
C6 N6 H6A 120.0 . .
C6 N6 H6B 120.0 . .
H6A N6 H6B 120.0 . .
C8 N7 C5 104.22(19) . .
C8 N7 Rh 115.52(15) . .
C5 N7 Rh 140.07(17) . .
N7 C8 N9 113.5(2) . .
N7 C8 H8 123.2 . .
N9 C8 H8 123.2 . .
C8 N9 C4 106.7(2) . .
C8 N9 H9 120(3) . .
C4 N9 H9 133(3) . .
C10 O1 Rh 120.56(15) . .
C10 O2 Rh 119.58(16) . 3_666
O2 C10 O1 124.7(2) . .
O2 C10 C11 118.0(2) . .
O1 C10 C11 117.3(2) . .
C10 C11 H11A 109.5 . .
C10 C11 H11B 109.5 . .
H11A C11 H11B 109.5 . .
C10 C11 H11C 109.5 . .
H11A C11 H11C 109.5 . .
H11B C11 H11C 109.5 . .
C12 O3 Rh 119.13(15) . .
C12 O4 Rh 118.90(15) . 3_666
O3 C12 O4 126.3(2) . .
O3 C12 C13 117.2(2) . .
O4 C12 C13 116.4(2) . .
C12 C13 H13A 109.5 . .
C12 C13 H13B 109.5 . .
H13A C13 H13B 109.5 . .
C12 C13 H13C 109.5 . .
H13A C13 H13C 109.5 . .
H13B C13 H13C 109.5 . .
O5 C14 N15 124.2(3) . .
O5 C14 H14A 117.9 . .
N15 C14 H14A 117.9 . .
C14 N15 C16 121.5(3) . .
C14 N15 C17 121.2(2) . .
C16 N15 C17 117.3(2) . .
N15 C16 H16A 109.5 . .
N15 C16 H16B 109.5 . .
H16A C16 H16B 109.5 . .
N15 C16 H16C 109.5 . .
H16A C16 H16C 109.5 . .
H16B C16 H16C 109.5 . .
N15 C17 H17A 109.5 . .
N15 C17 H17B 109.5 . .
H17A C17 H17B 109.5 . .
N15 C17 H17C 109.5 . .
H17A C17 H17C 109.5 . .
H17B C17 H17C 109.5 . .
O6 C18 N19 125.1(3) . .
O6 C18 H18 117.5 . .
N19 C18 H18 117.5 . .
C18 N19 C20 120.9(2) . .
C18 N19 C21 122.1(3) . .
C20 N19 C21 116.9(3) . .
N19 C20 H20A 109.5 . .
N19 C20 H20B 109.5 . .
H20A C20 H20B 109.5 . .
N19 C20 H20C 109.5 . .
H20A C20 H20C 109.5 . .
H20B C20 H20C 109.5 . .
N19 C21 H21A 109.5 . .
N19 C21 H21B 109.5 . .
H21A C21 H21B 109.5 . .
N19 C21 H21C 109.5 . .
H21A C21 H21C 109.5 . .
H21B C21 H21C 109.5 . .

loop_
_geom_bond_atom_site_label_1
_geom_bond_atom_site_label_2
_geom_bond_distance
_geom_bond_site_symmetry_2
Rh O1 2.0379(17) .
Rh O3 2.0388(17) .
Rh O2 2.0420(17) 3_666
Rh O4 2.0432(17) 3_666
Rh N7 2.2869(19) .
Rh Rh 2.4112(3) 3_666
N1 C6 1.346(3) .
N1 C2 1.355(4) .
C2 N3 1.345(4) .
C2 N2 1.359(3) .
N2 H2A 0.8800 .
N2 H2B 0.8800 .
N3 C4 1.343(3) .
C4 N9 1.363(3) .
C4 C5 1.387(3) .
C5 N7 1.396(3) .
C5 C6 1.415(4) .
C6 N6 1.327(3) .
N6 H6A 0.8800 .
N6 H6B 0.8800 .
N7 C8 1.309(3) .
C8 N9 1.358(3) .
C8 H8 0.9500 .
N9 H9 0.76(5) .
O1 C10 1.269(3) .
O2 C10 1.258(3) .
O2 Rh 2.0420(17) 3_666
C10 C11 1.499(4) .
C11 H11A 0.9800 .
C11 H11B 0.9800 .
C11 H11C 0.9800 .
O3 C12 1.261(3) .
O4 C12 1.265(3) .
O4 Rh 2.0432(17) 3_666
C12 C13 1.509(4) .
C13 H13A 0.9800 .
C13 H13B 0.9800 .
C13 H13C 0.9800 .
O5 C14 1.227(4) .
C14 N15 1.324(4) .
C14 H14A 0.9500 .
N15 C16 1.451(4) .
N15 C17 1.453(4) .
C16 H16A 0.9800 .
C16 H16B 0.9800 .
C16 H16C 0.9800 .
C17 H17A 0.9800 .
C17 H17B 0.9800 .
C17 H17C 0.9800 .
O6 C18 1.217(4) .
C18 N19 1.333(4) .
C18 H18 0.9500 .
N19 C20 1.447(4) .
N19 C21 1.447(4) .
C20 H20A 0.9800 .
C20 H20B 0.9800 .
C20 H20C 0.9800 .
C21 H21A 0.9800 .
C21 H21B 0.9800 .
C21 H21C 0.9800 .

loop_
_geom_hbond_atom_site_label_D
_geom_hbond_atom_site_label_H
_geom_hbond_atom_site_label_A
_geom_hbond_distance_DH
_geom_hbond_distance_HA
_geom_hbond_distance_DA
_geom_hbond_angle_DHA
_geom_hbond_site_symmetry_A
N2 H2B N3 0.88 2.29 3.156(3) 169.8 4_575
N6 H6B O1 0.88 1.99 2.866(3) 174.4 .
N6 H6A O6 0.88 2.08 2.870(3) 149.1 .
N9 H9 O5 0.76(5) 2.00(5) 2.728(3) 163(5) .

loop_
_geom_torsion_atom_site_label_1
_geom_torsion_atom_site_label_2
_geom_torsion_atom_site_label_3
_geom_torsion_atom_site_label_4
_geom_torsion
_geom_torsion_site_symmetry_1
C6 N1 C2 N3 -0.2(4) .
C6 N1 C2 N2 -178.8(3) .
N1 C2 N3 C4 -1.8(4) .
N2 C2 N3 C4 176.8(2) .
C2 N3 C4 N9 -177.8(2) .
C2 N3 C4 C5 2.0(4) .
N3 C4 C5 N7 -179.4(2) .
N9 C4 C5 N7 0.4(3) .
N3 C4 C5 C6 -0.2(4) .
N9 C4 C5 C6 179.6(2) .
C2 N1 C6 N6 -176.6(2) .
C2 N1 C6 C5 2.2(4) .
C4 C5 C6 N6 176.8(2) .
N7 C5 C6 N6 -4.3(4) .
C4 C5 C6 N1 -2.0(3) .
N7 C5 C6 N1 176.9(3) .
C4 C5 N7 C8 -0.5(3) .
C6 C5 N7 C8 -179.5(3) .
C4 C5 N7 Rh 173.88(17) .
C6 C5 N7 Rh -5.1(4) .
O1 Rh N7 C8 -177.31(17) .
O3 Rh N7 C8 -86.37(17) .
O2 Rh N7 C8 2.66(17) 3_666
O4 Rh N7 C8 93.10(17) 3_666
O1 Rh N7 C5 8.7(2) .
O3 Rh N7 C5 99.7(2) .
O2 Rh N7 C5 -171.3(2) 3_666
O4 Rh N7 C5 -80.9(2) 3_666
C5 N7 C8 N9 0.4(3) .
Rh N7 C8 N9 -175.60(16) .
N7 C8 N9 C4 -0.2(3) .
N3 C4 N9 C8 179.7(2) .
C5 C4 N9 C8 -0.2(3) .
O3 Rh O1 C10 88.19(18) .
O4 Rh O1 C10 -87.39(18) 3_666
N7 Rh O1 C10 -179.48(18) .
Rh Rh O1 C10 0.39(17) 3_666
Rh O2 C10 O1 0.7(3) 3_666
Rh O2 C10 C11 178.86(17) 3_666
Rh O1 C10 O2 -0.8(3) .
Rh O1 C10 C11 -178.93(17) .
O1 Rh O3 C12 -87.75(18) .
O2 Rh O3 C12 87.40(18) 3_666
N7 Rh O3 C12 176.16(18) .
Rh Rh O3 C12 -0.68(17) 3_666
Rh O3 C12 O4 2.1(3) .
Rh O3 C12 C13 -178.55(17) .
Rh O4 C12 O3 -2.4(3) 3_666
Rh O4 C12 C13 178.20(17) 3_666
O5 C14 N15 C16 -2.6(5) .
O5 C14 N15 C17 -179.7(3) .
O6 C18 N19 C20 3.7(5) .
O6 C18 N19 C21 179.9(3) .
